data_7036209
loop_
_publ_author_name
'Tolpygin, Aleksei O.'
'Glukhova, Tatyana A.'
'Cherkasov, Anton V.'
'Fukin, Georgy K.'
'Aleksanyan, Diana V.'
'Cui, Dongmei'
'Trifonov, Alexander A.'

_publ_section_title
;
 Bis(alkyl) rare-earth complexes supported by a new tridentate amidinate
 ligand with a pendant diphenylphosphine oxide group. Synthesis,
 structures and catalytic activity in isoprene polymerization.
;
_journal_issue 37
_journal_name_full 'Dalton transactions (Cambridge, England : 2003)'
_journal_page_first 16465
_journal_page_last 16474
_journal_paper_doi 10.1039/c5dt02570b
_journal_volume 44
_journal_year 2015
_chemical_formula_sum 'C42.5 H58 Lu N2 O P Si2'
_chemical_formula_weight 875.03
_chemical_name_systematic
; 
 ? 
;
_space_group_IT_number 2
_symmetry_cell_setting triclinic
_symmetry_space_group_name_Hall '-P 1'
_symmetry_space_group_name_H-M 'P -1'
_atom_sites_solution_hydrogens geom
_atom_sites_solution_primary direct
_atom_sites_solution_secondary difmap
_audit_creation_method SHELXL-97
_audit_update_record
;
2015-03-10 deposited with the CCDC.
2015-08-18 downloaded from the CCDC.
;
_cell_angle_alpha 74.6192(12)
_cell_angle_beta 72.6296(14)
_cell_angle_gamma 63.0777(14)
_cell_formula_units_Z 2
_cell_length_a 11.65759(19)
_cell_length_b 11.93192(15)
_cell_length_c 18.0960(3)
_cell_measurement_reflns_used 22532
_cell_measurement_temperature 100(2)
_cell_measurement_theta_max 32.2600
_cell_measurement_theta_min 3.2880
_cell_volume 2116.79(6)
_computing_cell_refinement 'CrysAlisPro, Agilent Technologies'
_computing_data_collection 'CrysAlisPro, Agilent Technologies'
_computing_data_reduction 'CrysAlisPro, Agilent Technologies'
_computing_molecular_graphics 'SHELXTL  (Sheldrick, 2000)'
_computing_publication_material 'SHELXTL  (Sheldrick, 2000)'
_computing_structure_refinement 'SHELXL-97 (Sheldrick, 2008)'
_computing_structure_solution 'SHELXS-97 (Sheldrick, 2008)'
_diffrn_ambient_temperature 100(2)
_diffrn_measured_fraction_theta_full 0.994
_diffrn_measured_fraction_theta_max 0.994
_diffrn_measurement_device_type 'Xcalibur, Eos'
_diffrn_measurement_method '/w scans'
_diffrn_radiation_monochromator graphite
_diffrn_radiation_source 'Enhance (Mo) X-ray Source'
_diffrn_radiation_type MoK\a
_diffrn_radiation_wavelength 0.71073
_diffrn_reflns_av_R_equivalents 0.0406
_diffrn_reflns_av_sigmaI/netI 0.0393
_diffrn_reflns_limit_h_max 14
_diffrn_reflns_limit_h_min -14
_diffrn_reflns_limit_k_max 15
_diffrn_reflns_limit_k_min -15
_diffrn_reflns_limit_l_max 23
_diffrn_reflns_limit_l_min -23
_diffrn_reflns_number 34254
_diffrn_reflns_theta_full 27.00
_diffrn_reflns_theta_max 27.00
_diffrn_reflns_theta_min 2.83
_exptl_absorpt_coefficient_mu 2.459
_exptl_absorpt_correction_T_max 0.7093
_exptl_absorpt_correction_T_min 0.3727
_exptl_absorpt_correction_type multi-scan
_exptl_absorpt_process_details
;
SCALE3 ABSPACK, CrysAlisPro, Agilent Technologies (2012) 
;
_exptl_crystal_colour yellow
_exptl_crystal_density_diffrn 1.373
_exptl_crystal_density_method 'not measured'
_exptl_crystal_description prism
_exptl_crystal_F_000 898
_exptl_crystal_size_max 0.50
_exptl_crystal_size_mid 0.25
_exptl_crystal_size_min 0.15
_refine_diff_density_max 1.136
_refine_diff_density_min -0.604
_refine_diff_density_rms 0.086
_refine_ls_extinction_method none
_refine_ls_goodness_of_fit_ref 1.037
_refine_ls_hydrogen_treatment constr
_refine_ls_matrix_type full
_refine_ls_number_parameters 490
_refine_ls_number_reflns 9179
_refine_ls_number_restraints 0
_refine_ls_restrained_S_all 1.037
_refine_ls_R_factor_all 0.0297
_refine_ls_R_factor_gt 0.0243
_refine_ls_shift/su_max 0.001
_refine_ls_shift/su_mean 0.000
_refine_ls_structure_factor_coef Fsqd
_refine_ls_weighting_details 'calc w=1/[\s^2^(Fo^2^)+(0.0234P)^2^+0.0000P] where P=(Fo^2^+2Fc^2^)/3'
_refine_ls_weighting_scheme calc
_refine_ls_wR_factor_gt 0.0504
_refine_ls_wR_factor_ref 0.0516
_reflns_number_gt 8324
_reflns_number_total 9179
_reflns_threshold_expression >2sigma(I)
_cod_data_source_file c5dt02570b2.cif
_cod_data_source_block 5
_cod_depositor_comments
;
The following automatic conversions were performed:

'_symmetry_cell_setting' value 'Triclinic' changed to 'triclinic'
according to
/usr/data/users/saulius/crontab/automatic-downloads/rss-feeds/RSC/lib/dictionaries/cif_core.dic
dictionary named 'cif_core.dic' version 2.4.2 from 2011-04-26.

Automatic conversion script
Id: cif_fix_values 3271 2015-04-21 07:52:19Z andrius 

 Adding full bibliography for 7036206--7036209.cif.
;
_cod_original_cell_volume 2116.79(5)
_cod_original_sg_symbol_H-M P-1
_cod_original_formula_sum 'C42.50 H58 Lu N2 O P Si2'
_cod_database_code 7036209

loop_
_symmetry_equiv_pos_as_xyz
'x, y, z'
'-x, -y, -z'

loop_
_atom_site_label
_atom_site_type_symbol
_atom_site_fract_x
_atom_site_fract_y
_atom_site_fract_z
_atom_site_U_iso_or_equiv
_atom_site_adp_type
_atom_site_occupancy
_atom_site_symmetry_multiplicity
_atom_site_calc_flag
_atom_site_refinement_flags
_atom_site_disorder_assembly
_atom_site_disorder_group
Lu1 Lu 0.390129(7) 0.103845(8) 0.264459(5) 0.01313(2) Uani 1 1 d . . .
P1 P 0.37366(4) 0.39480(5) 0.23514(3) 0.01399(11) Uani 1 1 d . . .
Si1 Si 0.74486(5) -0.07384(5) 0.18426(3) 0.01957(13) Uani 1 1 d . . .
Si2 Si 0.27405(5) 0.05115(6) 0.47674(3) 0.02099(13) Uani 1 1 d . . .
O1 O 0.45268(12) 0.25383(12) 0.25891(8) 0.0169(3) Uani 1 1 d . . .
N1 N 0.18872(14) 0.28581(15) 0.25925(10) 0.0154(4) Uani 1 1 d . . .
N2 N 0.22146(14) 0.11824(15) 0.21392(10) 0.0173(4) Uani 1 1 d . . .
C1 C 0.13745(18) 0.23706(19) 0.22465(12) 0.0181(4) Uani 1 1 d . . .
C2 C 0.00317(19) 0.3080(2) 0.19863(14) 0.0284(5) Uani 1 1 d . . .
C3 C -0.0500(2) 0.4537(2) 0.19308(14) 0.0291(6) Uani 1 1 d . . .
H3A H 0.0195 0.4824 0.1629 0.044 Uiso 1 1 calc R . .
H3B H -0.0785 0.4761 0.2459 0.044 Uiso 1 1 calc R . .
H3C H -0.1249 0.4952 0.1670 0.044 Uiso 1 1 calc R . .
C4 C -0.0959(2) 0.2579(2) 0.2577(2) 0.0521(9) Uani 1 1 d . . .
H4A H -0.0660 0.1673 0.2563 0.078 Uiso 1 1 calc R . .
H4B H -0.1824 0.3050 0.2438 0.078 Uiso 1 1 calc R . .
H4C H -0.1021 0.2697 0.3106 0.078 Uiso 1 1 calc R . .
C5 C 0.0110(3) 0.2859(3) 0.11747(19) 0.0760(10) Uani 1 1 d . . .
H5A H 0.0733 0.3170 0.0785 0.114 Uiso 1 1 calc R . .
H5B H -0.0761 0.3318 0.1043 0.114 Uiso 1 1 calc R . .
H5C H 0.0409 0.1947 0.1176 0.114 Uiso 1 1 calc R . .
C6 C 0.13266(18) 0.38702(18) 0.30146(12) 0.0174(4) Uani 1 1 d . . .
C7 C 0.21256(17) 0.45072(18) 0.29553(11) 0.0149(4) Uani 1 1 d . . .
C8 C 0.16997(19) 0.54769(19) 0.34018(12) 0.0193(5) Uani 1 1 d . . .
H8A H 0.2247 0.5899 0.3353 0.023 Uiso 1 1 calc R . .
C9 C 0.04884(19) 0.5820(2) 0.39121(12) 0.0232(5) Uani 1 1 d . . .
H9A H 0.0187 0.6492 0.4203 0.028 Uiso 1 1 calc R . .
C10 C -0.0281(2) 0.5166(2) 0.39921(13) 0.0244(5) Uani 1 1 d . . .
H10A H -0.1105 0.5385 0.4351 0.029 Uiso 1 1 calc R . .
C11 C 0.01267(19) 0.4204(2) 0.35605(12) 0.0216(5) Uani 1 1 d . . .
H11A H -0.0413 0.3763 0.3635 0.026 Uiso 1 1 calc R . .
C12 C 0.45497(17) 0.48608(18) 0.24366(11) 0.0159(4) Uani 1 1 d . . .
C13 C 0.53757(19) 0.4386(2) 0.29629(13) 0.0229(5) Uani 1 1 d . . .
H13A H 0.5569 0.3552 0.3249 0.027 Uiso 1 1 calc R . .
C14 C 0.5919(2) 0.5146(2) 0.30674(14) 0.0299(5) Uani 1 1 d . . .
H14A H 0.6489 0.4827 0.3425 0.036 Uiso 1 1 calc R . .
C15 C 0.5633(2) 0.6359(2) 0.26541(14) 0.0302(5) Uani 1 1 d . . .
H15A H 0.6002 0.6873 0.2733 0.036 Uiso 1 1 calc R . .
C16 C 0.4814(2) 0.6835(2) 0.21244(14) 0.0279(5) Uani 1 1 d . . .
H16A H 0.4626 0.7668 0.1837 0.033 Uiso 1 1 calc R . .
C17 C 0.42696(19) 0.60833(19) 0.20181(13) 0.0219(5) Uani 1 1 d . . .
H17A H 0.3703 0.6404 0.1658 0.026 Uiso 1 1 calc R . .
C18 C 0.35803(17) 0.42714(18) 0.13477(11) 0.0158(4) Uani 1 1 d . . .
C19 C 0.25013(18) 0.5287(2) 0.10908(12) 0.0206(5) Uani 1 1 d . . .
H19A H 0.1828 0.5823 0.1447 0.025 Uiso 1 1 calc R . .
C20 C 0.2411(2) 0.5512(2) 0.03146(13) 0.0258(5) Uani 1 1 d . . .
H20A H 0.1676 0.6209 0.0140 0.031 Uiso 1 1 calc R . .
C21 C 0.3378(2) 0.4736(2) -0.02079(13) 0.0260(5) Uani 1 1 d . . .
H21A H 0.3309 0.4898 -0.0740 0.031 Uiso 1 1 calc R . .
C22 C 0.4454(2) 0.3713(2) 0.00484(12) 0.0251(5) Uani 1 1 d . . .
H22A H 0.5115 0.3169 -0.0307 0.030 Uiso 1 1 calc R . .
C23 C 0.45621(18) 0.34867(19) 0.08210(12) 0.0200(5) Uani 1 1 d . . .
H23A H 0.5305 0.2797 0.0992 0.024 Uiso 1 1 calc R . .
C24 C 0.21154(17) 0.03550(18) 0.17381(12) 0.0170(4) Uani 1 1 d . . .
C25 C 0.15750(18) -0.05216(19) 0.21631(12) 0.0202(5) Uani 1 1 d . . .
C26 C 0.14822(18) -0.13147(19) 0.17623(13) 0.0218(5) Uani 1 1 d . . .
H26A H 0.1073 -0.1879 0.2042 0.026 Uiso 1 1 calc R . .
C27 C 0.19726(19) -0.1297(2) 0.09679(13) 0.0245(5) Uani 1 1 d . . .
H27A H 0.1883 -0.1829 0.0699 0.029 Uiso 1 1 calc R . .
C28 C 0.25988(19) -0.0495(2) 0.05639(12) 0.0224(5) Uani 1 1 d . . .
H28A H 0.2981 -0.0520 0.0022 0.027 Uiso 1 1 calc R . .
C29 C 0.26801(18) 0.03424(19) 0.09325(12) 0.0187(5) Uani 1 1 d . . .
C30 C 0.1148(2) -0.0661(2) 0.30477(13) 0.0311(6) Uani 1 1 d . . .
H30A H 0.0577 -0.1123 0.3224 0.047 Uiso 1 1 calc R . .
H30B H 0.0665 0.0183 0.3208 0.047 Uiso 1 1 calc R . .
H30C H 0.1925 -0.1134 0.3283 0.047 Uiso 1 1 calc R . .
C31 C 0.33364(19) 0.1221(2) 0.04656(13) 0.0259(5) Uani 1 1 d . . .
H31A H 0.3228 0.1424 -0.0077 0.039 Uiso 1 1 calc R . .
H31B H 0.4275 0.0804 0.0476 0.039 Uiso 1 1 calc R . .
H31C H 0.2933 0.2006 0.0694 0.039 Uiso 1 1 calc R . .
C32 C 0.57295(17) -0.01976(19) 0.17714(12) 0.0178(4) Uani 1 1 d . . .
H32A H 0.5601 -0.0972 0.1791 0.021 Uiso 1 1 calc R . .
H32B H 0.5655 0.0289 0.1239 0.021 Uiso 1 1 calc R . .
C33 C 0.8712(2) -0.1849(2) 0.11433(13) 0.0287(6) Uani 1 1 d . . .
H33A H 0.8478 -0.2559 0.1187 0.043 Uiso 1 1 calc R . .
H33B H 0.9578 -0.2176 0.1272 0.043 Uiso 1 1 calc R . .
H33C H 0.8739 -0.1389 0.0606 0.043 Uiso 1 1 calc R . .
C34 C 0.7862(2) 0.0673(2) 0.16455(18) 0.0396(7) Uani 1 1 d . . .
H34A H 0.7261 0.1253 0.2022 0.059 Uiso 1 1 calc R . .
H34B H 0.7774 0.1116 0.1112 0.059 Uiso 1 1 calc R . .
H34C H 0.8769 0.0389 0.1699 0.059 Uiso 1 1 calc R . .
C35 C 0.7731(2) -0.1639(3) 0.28370(14) 0.0378(7) Uani 1 1 d . . .
H35A H 0.7123 -0.1105 0.3237 0.057 Uiso 1 1 calc R . .
H35B H 0.8639 -0.1869 0.2867 0.057 Uiso 1 1 calc R . .
H35C H 0.7580 -0.2413 0.2928 0.057 Uiso 1 1 calc R . .
C36 C 0.3871(2) -0.01613(19) 0.38885(12) 0.0224(5) Uani 1 1 d . . .
H36A H 0.3710 -0.0896 0.3863 0.027 Uiso 1 1 calc R . .
H36B H 0.4773 -0.0510 0.3983 0.027 Uiso 1 1 calc R . .
C37 C 0.2937(2) 0.1943(2) 0.48569(13) 0.0275(5) Uani 1 1 d . . .
H37A H 0.2684 0.2609 0.4410 0.041 Uiso 1 1 calc R . .
H37B H 0.3857 0.1708 0.4862 0.041 Uiso 1 1 calc R . .
H37C H 0.2372 0.2259 0.5345 0.041 Uiso 1 1 calc R . .
C38 C 0.1009(2) 0.1028(2) 0.46755(14) 0.0323(6) Uani 1 1 d . . .
H38A H 0.0868 0.1589 0.4176 0.048 Uiso 1 1 calc R . .
H38B H 0.0399 0.1487 0.5108 0.048 Uiso 1 1 calc R . .
H38C H 0.0852 0.0280 0.4694 0.048 Uiso 1 1 calc R . .
C39 C 0.2920(2) -0.0600(2) 0.57231(13) 0.0351(6) Uani 1 1 d . . .
H39A H 0.2796 -0.1349 0.5701 0.053 Uiso 1 1 calc R . .
H39B H 0.2257 -0.0162 0.6151 0.053 Uiso 1 1 calc R . .
H39C H 0.3800 -0.0867 0.5815 0.053 Uiso 1 1 calc R . .
C1S C 0.4011(4) 0.5803(5) 0.4909(3) 0.0272(12) Uani 0.50 1 d P A -1
C2S C 0.4948(5) 0.6178(5) 0.4971(3) 0.0258(12) Uani 0.50 1 d P A -1
H2SA H 0.4769 0.7054 0.4908 0.031 Uiso 0.50 1 calc PR A -1
C3S C 0.6157(5) 0.5239(6) 0.5128(3) 0.0414(18) Uani 0.50 1 d P A -1
H3SA H 0.6803 0.5493 0.5159 0.050 Uiso 0.50 1 calc PR A -1
C4S C 0.6445(7) 0.3949(7) 0.5241(4) 0.065(3) Uani 0.50 1 d P A -1
H4SA H 0.7270 0.3306 0.5335 0.078 Uiso 0.50 1 calc PR A -1
C5S C 0.5410(9) 0.3673(8) 0.5203(4) 0.060(3) Uani 0.50 1 d P A -1
H5SA H 0.5545 0.2804 0.5305 0.072 Uiso 0.50 1 calc PR A -1
C6S C 0.4288(7) 0.4508(6) 0.5042(4) 0.0460(18) Uani 0.50 1 d P A -1
H6SA H 0.3653 0.4236 0.5014 0.055 Uiso 0.50 1 calc PR A -1
C7S C 0.2751(5) 0.6796(6) 0.4714(4) 0.0472(15) Uani 0.50 1 d P A -1
H7SA H 0.2082 0.6446 0.4883 0.071 Uiso 0.50 1 calc PR A -1
H7SB H 0.2874 0.7080 0.4147 0.071 Uiso 0.50 1 calc PR A -1
H7SC H 0.2463 0.7520 0.4984 0.071 Uiso 0.50 1 calc PR A -1

loop_
_atom_site_aniso_label
_atom_site_aniso_U_11
_atom_site_aniso_U_22
_atom_site_aniso_U_33
_atom_site_aniso_U_23
_atom_site_aniso_U_13
_atom_site_aniso_U_12
Lu1 0.01323(3) 0.01171(3) 0.01461(4) -0.00294(3) -0.00226(3) -0.00509(3)
P1 0.0137(2) 0.0123(2) 0.0165(2) -0.00276(19) -0.00306(18) -0.00546(17)
Si1 0.0160(2) 0.0192(3) 0.0241(3) -0.0074(2) -0.0043(2) -0.0054(2)
Si2 0.0243(3) 0.0196(3) 0.0178(3) -0.0020(2) -0.0011(2) -0.0103(2)
O1 0.0148(6) 0.0139(6) 0.0223(7) -0.0033(6) -0.0033(5) -0.0060(5)
N1 0.0143(7) 0.0135(7) 0.0203(8) -0.0058(6) -0.0031(6) -0.0059(6)
N2 0.0158(7) 0.0172(8) 0.0222(8) -0.0079(7) -0.0037(6) -0.0070(6)
C1 0.0160(8) 0.0175(9) 0.0221(10) -0.0050(8) -0.0025(8) -0.0078(7)
C2 0.0184(9) 0.0237(11) 0.0453(13) -0.0155(10) -0.0132(9) -0.0007(8)
C3 0.0225(9) 0.0237(11) 0.0424(13) -0.0041(10) -0.0163(9) -0.0052(9)
C4 0.0158(10) 0.0274(12) 0.119(3) -0.0237(15) -0.0135(13) -0.0071(9)
C5 0.0665(17) 0.0630(19) 0.0859(19) -0.0473(16) -0.0625(15) 0.0327(16)
C6 0.0173(8) 0.0131(9) 0.0212(10) -0.0028(8) -0.0049(8) -0.0049(7)
C7 0.0138(8) 0.0135(9) 0.0166(9) -0.0012(8) -0.0038(7) -0.0051(7)
C8 0.0221(9) 0.0162(9) 0.0205(10) -0.0018(8) -0.0048(8) -0.0088(8)
C9 0.0261(10) 0.0190(10) 0.0232(10) -0.0087(9) -0.0034(9) -0.0061(8)
C10 0.0189(9) 0.0214(10) 0.0262(11) -0.0089(9) 0.0024(9) -0.0040(8)
C11 0.0183(9) 0.0205(10) 0.0261(11) -0.0050(9) -0.0010(8) -0.0096(8)
C12 0.0137(8) 0.0154(9) 0.0189(9) -0.0056(8) -0.0012(7) -0.0059(7)
C13 0.0233(9) 0.0204(10) 0.0273(11) -0.0032(9) -0.0077(8) -0.0096(8)
C14 0.0272(9) 0.0340(12) 0.0380(12) -0.0088(10) -0.0141(9) -0.0143(9)
C15 0.0285(10) 0.0291(11) 0.0434(13) -0.0102(10) -0.0071(10) -0.0182(9)
C16 0.0302(10) 0.0204(10) 0.0365(13) -0.0036(10) -0.0056(10) -0.0144(8)
C17 0.0243(9) 0.0190(10) 0.0246(11) -0.0030(8) -0.0068(8) -0.0099(8)
C18 0.0205(8) 0.0171(9) 0.0153(9) -0.0033(8) -0.0037(7) -0.0117(7)
C19 0.0193(9) 0.0203(10) 0.0211(10) -0.0056(8) -0.0043(8) -0.0058(8)
C20 0.0275(10) 0.0248(11) 0.0246(11) -0.0017(9) -0.0121(9) -0.0072(9)
C21 0.0335(10) 0.0301(11) 0.0170(10) -0.0028(9) -0.0063(9) -0.0148(9)
C22 0.0300(10) 0.0257(10) 0.0195(10) -0.0082(9) 0.0028(9) -0.0137(9)
C23 0.0179(8) 0.0185(9) 0.0228(10) -0.0045(8) -0.0023(8) -0.0071(8)
C24 0.0148(8) 0.0145(9) 0.0250(10) -0.0071(8) -0.0076(8) -0.0043(7)
C25 0.0173(8) 0.0198(9) 0.0246(10) -0.0034(8) -0.0058(8) -0.0075(7)
C26 0.0220(9) 0.0176(9) 0.0304(11) -0.0031(9) -0.0079(8) -0.0107(8)
C27 0.0273(9) 0.0197(10) 0.0329(11) -0.0103(9) -0.0129(9) -0.0073(8)
C28 0.0229(9) 0.0243(10) 0.0204(10) -0.0069(9) -0.0057(8) -0.0072(8)
C29 0.0149(8) 0.0179(9) 0.0229(10) -0.0033(8) -0.0067(8) -0.0044(7)
C30 0.0359(10) 0.0381(12) 0.0271(12) -0.0078(10) -0.0008(10) -0.0235(9)
C31 0.0283(9) 0.0311(11) 0.0235(11) -0.0005(9) -0.0074(9) -0.0174(9)
C32 0.0183(8) 0.0172(9) 0.0204(10) -0.0057(8) -0.0032(8) -0.0082(7)
C33 0.0226(10) 0.0284(11) 0.0303(12) -0.0086(10) -0.0069(9) -0.0031(9)
C34 0.0209(10) 0.0286(12) 0.0743(18) -0.0160(12) -0.0093(11) -0.0102(9)
C35 0.0318(11) 0.0517(15) 0.0291(12) -0.0051(11) -0.0129(10) -0.0126(11)
C36 0.0272(10) 0.0156(9) 0.0201(10) -0.0004(8) -0.0020(8) -0.0081(8)
C37 0.0292(10) 0.0274(11) 0.0252(11) -0.0064(9) -0.0033(9) -0.0111(9)
C38 0.0293(10) 0.0377(12) 0.0340(13) -0.0063(11) -0.0011(10) -0.0201(9)
C39 0.0451(13) 0.0283(12) 0.0215(11) -0.0009(10) 0.0000(10) -0.0120(11)
C1S 0.032(2) 0.034(2) 0.024(2) -0.005(2) -0.001(2) -0.0233(19)
C2S 0.048(2) 0.028(2) 0.016(2) -0.0089(19) -0.002(2) -0.0275(19)
C3S 0.033(3) 0.056(4) 0.024(3) -0.013(3) -0.004(2) -0.006(3)
C4S 0.065(5) 0.051(4) 0.033(3) -0.010(3) -0.019(3) 0.023(4)
C5S 0.117(6) 0.043(4) 0.020(3) -0.007(3) -0.009(4) -0.034(4)
C6S 0.088(4) 0.028(3) 0.032(3) -0.005(3) -0.002(3) -0.039(3)
C7S 0.041(3) 0.049(3) 0.060(4) -0.010(3) -0.020(3) -0.018(2)

loop_
_atom_type_symbol
_atom_type_description
_atom_type_scat_dispersion_real
_atom_type_scat_dispersion_imag
_atom_type_scat_source
C C 0.0033 0.0016 'International Tables Vol C Tables 4.2.6.8 and 6.1.1.4'
H H 0.0000 0.0000 'International Tables Vol C Tables 4.2.6.8 and 6.1.1.4'
N N 0.0061 0.0033 'International Tables Vol C Tables 4.2.6.8 and 6.1.1.4'
O O 0.0106 0.0060 'International Tables Vol C Tables 4.2.6.8 and 6.1.1.4'
Si Si 0.0817 0.0704 'International Tables Vol C Tables 4.2.6.8 and 6.1.1.4'
P P 0.1023 0.0942 'International Tables Vol C Tables 4.2.6.8 and 6.1.1.4'
Lu Lu -0.4720 5.8584 'International Tables Vol C Tables 4.2.6.8 and 6.1.1.4'

loop_
_geom_angle_atom_site_label_1
_geom_angle_atom_site_label_2
_geom_angle_atom_site_label_3
_geom_angle
O1 Lu1 C36 109.72(7)
O1 Lu1 N2 128.21(5)
C36 Lu1 N2 109.72(7)
O1 Lu1 C32 98.95(6)
C36 Lu1 C32 108.12(7)
N2 Lu1 C32 99.29(6)
O1 Lu1 N1 79.53(5)
C36 Lu1 N1 111.18(6)
N2 Lu1 N1 55.57(6)
C32 Lu1 N1 138.68(6)
O1 Lu1 C1 104.34(5)
C36 Lu1 C1 113.63(7)
N2 Lu1 C1 27.54(6)
C32 Lu1 C1 120.61(6)
N1 Lu1 C1 28.04(6)
O1 Lu1 P1 22.41(3)
C36 Lu1 P1 120.93(6)
N2 Lu1 P1 106.28(4)
C32 Lu1 P1 110.34(5)
N1 Lu1 P1 58.02(4)
C1 Lu1 P1 81.94(4)
O1 P1 C7 112.18(8)
O1 P1 C12 110.16(8)
C7 P1 C12 107.41(9)
O1 P1 C18 110.68(9)
C7 P1 C18 108.46(9)
C12 P1 C18 107.81(9)
O1 P1 Lu1 33.27(5)
C7 P1 Lu1 92.28(7)
C12 P1 Lu1 143.35(6)
C18 P1 Lu1 94.10(7)
C32 Si1 C35 111.42(10)
C32 Si1 C34 109.39(10)
C35 Si1 C34 109.05(13)
C32 Si1 C33 115.35(10)
C35 Si1 C33 104.60(11)
C34 Si1 C33 106.74(11)
C36 Si2 C38 109.04(11)
C36 Si2 C37 110.19(10)
C38 Si2 C37 108.10(10)
C36 Si2 C39 115.80(10)
C38 Si2 C39 105.97(11)
C37 Si2 C39 107.43(12)
P1 O1 Lu1 124.31(8)
C1 N1 C6 132.76(16)
C1 N1 Lu1 96.09(11)
C6 N1 Lu1 128.24(13)
C1 N2 C24 128.22(17)
C1 N2 Lu1 98.73(13)
C24 N2 Lu1 132.62(11)
N2 C1 N1 109.58(16)
N2 C1 C2 124.47(19)
N1 C1 C2 125.93(17)
N2 C1 Lu1 53.72(10)
N1 C1 Lu1 55.87(9)
C2 C1 Lu1 177.06(14)
C5 C2 C4 107.6(2)
C5 C2 C3 105.3(2)
C4 C2 C3 110.26(17)
C5 C2 C1 112.88(18)
C4 C2 C1 108.39(19)
C3 C2 C1 112.35(19)
N1 C6 C11 126.04(19)
N1 C6 C7 116.03(16)
C11 C6 C7 117.40(19)
C8 C7 C6 120.86(17)
C8 C7 P1 121.63(15)
C6 C7 P1 117.34(15)
C9 C8 C7 120.4(2)
C8 C9 C10 118.9(2)
C11 C10 C9 121.42(19)
C10 C11 C6 120.9(2)
C13 C12 C17 120.2(2)
C13 C12 P1 119.89(16)
C17 C12 P1 119.73(16)
C12 C13 C14 119.2(2)
C15 C14 C13 120.3(2)
C14 C15 C16 120.6(2)
C15 C16 C17 119.3(2)
C16 C17 C12 120.3(2)
C19 C18 C23 119.68(19)
C19 C18 P1 121.19(15)
C23 C18 P1 119.13(15)
C20 C19 C18 119.82(18)
C21 C20 C19 120.69(19)
C20 C21 C22 119.7(2)
C23 C22 C21 120.15(19)
C22 C23 C18 120.00(18)
C25 C24 C29 120.44(19)
C25 C24 N2 119.71(18)
C29 C24 N2 119.56(18)
C26 C25 C24 118.86(19)
C26 C25 C30 119.6(2)
C24 C25 C30 121.5(2)
C27 C26 C25 121.3(2)
C26 C27 C28 119.3(2)
C27 C28 C29 121.6(2)
C28 C29 C24 118.24(19)
C28 C29 C31 119.74(19)
C24 C29 C31 122.0(2)
Si1 C32 Lu1 123.69(10)
Si2 C36 Lu1 122.42(10)
C6S C1S C2S 118.8(5)
C6S C1S C7S 122.5(6)
C2S C1S C7S 118.7(5)
C1S C2S C3S 118.8(6)
C4S C3S C2S 122.3(7)
C3S C4S C5S 114.4(6)
C6S C5S C4S 125.5(8)
C5S C6S C1S 120.2(7)

loop_
_geom_bond_atom_site_label_1
_geom_bond_atom_site_label_2
_geom_bond_distance
Lu1 O1 2.1880(14)
Lu1 C36 2.325(2)
Lu1 N2 2.3274(17)
Lu1 C32 2.3650(18)
Lu1 N1 2.3755(14)
Lu1 C1 2.8534(19)
Lu1 P1 3.2941(5)
P1 O1 1.5207(13)
P1 C7 1.7869(18)
P1 C12 1.794(2)
P1 C18 1.801(2)
Si1 C32 1.8407(19)
Si1 C35 1.873(2)
Si1 C34 1.874(3)
Si1 C33 1.880(2)
Si2 C36 1.838(2)
Si2 C38 1.872(2)
Si2 C37 1.876(2)
Si2 C39 1.882(2)
N1 C1 1.349(3)
N1 C6 1.395(3)
N2 C1 1.335(2)
N2 C24 1.431(3)
C1 C2 1.555(3)
C2 C5 1.529(4)
C2 C4 1.543(3)
C2 C3 1.545(3)
C6 C11 1.404(3)
C6 C7 1.412(3)
C7 C8 1.405(3)
C8 C9 1.383(3)
C9 C10 1.389(3)
C10 C11 1.384(3)
C12 C13 1.387(3)
C12 C17 1.392(3)
C13 C14 1.394(3)
C14 C15 1.380(3)
C15 C16 1.386(3)
C16 C17 1.387(3)
C18 C19 1.391(3)
C18 C23 1.395(3)
C19 C20 1.385(3)
C20 C21 1.381(3)
C21 C22 1.392(3)
C22 C23 1.385(3)
C24 C25 1.401(3)
C24 C29 1.410(3)
C25 C26 1.392(3)
C25 C30 1.515(3)
C26 C27 1.378(3)
C27 C28 1.388(3)
C28 C29 1.389(3)
C29 C31 1.506(3)
C1S C6S 1.395(8)
C1S C2S 1.397(8)
C1S C7S 1.482(7)
C2S C3S 1.401(7)
C3S C4S 1.389(11)
C4S C5S 1.410(12)
C5S C6S 1.297(10)
